data_1515811
loop_
_publ_author_name
'Andino, Jos\'e G.'
'Kilgore, Uriah J.'
'Pink, Maren'
'Ozarowski, Andrew'
'Krzystek, J.'
'Telser, Joshua'
'Baik, Mu-Hyun'
'Mindiola, Daniel J.'

_publ_section_title
;
 Intermolecular C--H bond activation of benzene and pyridines by a
 vanadium(iii) alkylidene including a stepwise conversion of benzene to a
 vanadium-benzyne complex
;
_journal_issue 3
_journal_name_full 'Chemical Science'
_journal_page_first 351
_journal_paper_doi 10.1039/c0sc00201a
_journal_volume 1
_journal_year 2010
_chemical_formula_moiety '2(C37 H57 N2 P2 V), C26 H41 N P2'
_chemical_formula_sum 'C100 H155 N5 P6 V2'
_chemical_formula_weight 1714.99
_chemical_name_systematic
;

?

;
_space_group_IT_number 15
_symmetry_cell_setting monoclinic
_symmetry_space_group_name_Hall '-C 2yc'
_symmetry_space_group_name_H-M 'C 1 2/c 1'
_atom_sites_solution_hydrogens geom
_atom_sites_solution_primary direct
_atom_sites_solution_secondary difmap
_audit_creation_method SHELXL-97
_cell_angle_alpha 90.00
_cell_angle_beta 95.454(7)
_cell_angle_gamma 90.00
_cell_formula_units_Z 4
_cell_length_a 32.471(6)
_cell_length_b 10.7761(18)
_cell_length_c 28.001(4)
_cell_measurement_reflns_used 9931
_cell_measurement_temperature 150(2)
_cell_measurement_theta_max 26.3
_cell_measurement_theta_min 2.4
_cell_volume 9753(3)
_computing_cell_refinement 'APEX II v.2.2 (Bruker, 2007)'
_computing_data_collection 'APEX II v.2.2 (Bruker, 2007)'
_computing_data_reduction 'APEX II v.2.2 (Bruker, 2007)'
_computing_molecular_graphics 'SHELXTL (Bruker, 2008)'
_computing_publication_material 'SHELXTL (Bruker, 2008)'
_computing_structure_refinement 'SHELXL-97 (Sheldrick, 2008)'
_computing_structure_solution 'SIR-2004 (Burla et al., 2005)'
_diffrn_ambient_temperature 150(2)
_diffrn_detector 'CCD area detector'
_diffrn_detector_area_resol_mean 83.33
_diffrn_detector_type 'Bruker APEXII'
_diffrn_measured_fraction_theta_full 0.998
_diffrn_measured_fraction_theta_max 0.998
_diffrn_measurement_details '0.30 degree frames measured for 20 seconds each'
_diffrn_measurement_device 'APEX Kappa Duo'
_diffrn_measurement_device_type Kappa
_diffrn_measurement_method 'omega and phi scans'
_diffrn_radiation_monochromator graphite
_diffrn_radiation_source 'fine-focus sealed tube'
_diffrn_radiation_type MoK\a
_diffrn_radiation_wavelength 0.71073
_diffrn_reflns_av_R_equivalents 0.0567
_diffrn_reflns_av_sigmaI/netI 0.0405
_diffrn_reflns_limit_h_max 35
_diffrn_reflns_limit_h_min -42
_diffrn_reflns_limit_k_max 14
_diffrn_reflns_limit_k_min -12
_diffrn_reflns_limit_l_max 36
_diffrn_reflns_limit_l_min -36
_diffrn_reflns_number 65782
_diffrn_reflns_theta_full 27.53
_diffrn_reflns_theta_max 27.53
_diffrn_reflns_theta_min 1.84
_exptl_absorpt_coefficient_mu 0.336
_exptl_absorpt_correction_T_max 0.9671
_exptl_absorpt_correction_T_min 0.9206
_exptl_absorpt_correction_type multi-scan
_exptl_absorpt_process_details 'SADABS, R. Blessing; 1995'
_exptl_crystal_colour brown
_exptl_crystal_density_diffrn 1.168
_exptl_crystal_density_meas 0
_exptl_crystal_density_method 'not measured'
_exptl_crystal_description block
_exptl_crystal_F_000 3704
_exptl_crystal_size_max 0.25
_exptl_crystal_size_mid 0.23
_exptl_crystal_size_min 0.10
_refine_diff_density_max 0.328
_refine_diff_density_min -0.309
_refine_diff_density_rms 0.050
_refine_ls_extinction_method none
_refine_ls_goodness_of_fit_ref 1.033
_refine_ls_hydrogen_treatment constr
_refine_ls_matrix_type full
_refine_ls_number_parameters 529
_refine_ls_number_reflns 11205
_refine_ls_number_restraints 0
_refine_ls_restrained_S_all 1.033
_refine_ls_R_factor_all 0.0599
_refine_ls_R_factor_gt 0.0384
_refine_ls_shift/su_max 0.001
_refine_ls_shift/su_mean 0.000
_refine_ls_structure_factor_coef Fsqd
_refine_ls_weighting_details 'calc w=1/[\s^2^(Fo^2^)+(0.0438P)^2^+7.0147P] where P=(Fo^2^+2Fc^2^)/3'
_refine_ls_weighting_scheme calc
_refine_ls_wR_factor_gt 0.0904
_refine_ls_wR_factor_ref 0.1010
_reflns_number_gt 8444
_reflns_number_total 11205
_reflns_threshold_expression >2sigma(I)
_cod_data_source_file c0sc00201a.txt
_cod_data_source_block 08073
_cod_depositor_comments
;
The following automatic conversions were performed:

'_exptl_absorpt_correction_type' value 'multi-scans' was replaced
with the value 'multi-scan' as specified in the replacement file
'src/cod-tools/trunk/data/replacement-values/replacement_values.lst'.

Automatic conversion script
Id: cif_fix_values 5376 2017-05-30 11:51:03Z andrius 
;
_cod_original_sg_symbol_H-M C2/c
_cod_database_code 1515811

loop_
_symmetry_equiv_pos_as_xyz
'x, y, z'
'-x, y, -z+1/2'
'x+1/2, y+1/2, z'
'-x+1/2, y+1/2, -z+1/2'
'-x, -y, -z'
'x, -y, z-1/2'
'-x+1/2, -y+1/2, -z'
'x+1/2, -y+1/2, z-1/2'

loop_
_atom_site_label
_atom_site_type_symbol
_atom_site_fract_x
_atom_site_fract_y
_atom_site_fract_z
_atom_site_U_iso_or_equiv
_atom_site_adp_type
_atom_site_occupancy
_atom_site_symmetry_multiplicity
_atom_site_calc_flag
_atom_site_refinement_flags
V1 V 0.343464(9) 0.24447(3) 0.109690(10) 0.01896(8) Uani 1 1 d .
P1 P 0.372964(13) 0.29083(4) 0.030535(15) 0.01987(10) Uani 1 1 d .
P2 P 0.308261(14) 0.10618(4) 0.167225(15) 0.02215(10) Uani 1 1 d .
N1 N 0.33113(4) 0.08692(13) 0.07075(5) 0.0202(3) Uani 1 1 d .
N2 N 0.40460(4) 0.21626(14) 0.14160(5) 0.0241(3) Uani 1 1 d .
C1 C 0.33561(5) 0.33683(18) -0.02099(6) 0.0252(4) Uani 1 1 d .
H1 H 0.3249 0.4210 -0.0136 0.030 Uiso 1 1 calc R
C2 C 0.29871(6) 0.2494(2) -0.02641(7) 0.0318(4) Uani 1 1 d .
H2A H 0.2775 0.2834 -0.0500 0.048 Uiso 1 1 calc R
H2B H 0.2873 0.2404 0.0046 0.048 Uiso 1 1 calc R
H2C H 0.3076 0.1681 -0.0373 0.048 Uiso 1 1 calc R
C3 C 0.35424(6) 0.3463(2) -0.06877(7) 0.0356(5) Uani 1 1 d .
H3A H 0.3326 0.3692 -0.0940 0.053 Uiso 1 1 calc R
H3B H 0.3662 0.2660 -0.0765 0.053 Uiso 1 1 calc R
H3C H 0.3760 0.4097 -0.0665 0.053 Uiso 1 1 calc R
C4 C 0.42029(5) 0.37732(17) 0.01884(7) 0.0261(4) Uani 1 1 d .
H4 H 0.4274 0.3538 -0.0139 0.031 Uiso 1 1 calc R
C5 C 0.41257(7) 0.51751(18) 0.01895(8) 0.0379(5) Uani 1 1 d .
H5A H 0.4368 0.5608 0.0087 0.057 Uiso 1 1 calc R
H5B H 0.4078 0.5444 0.0514 0.057 Uiso 1 1 calc R
H5C H 0.3882 0.5371 -0.0032 0.057 Uiso 1 1 calc R
C6 C 0.45717(6) 0.34450(19) 0.05436(7) 0.0332(4) Uani 1 1 d .
H6A H 0.4819 0.3868 0.0451 0.050 Uiso 1 1 calc R
H6B H 0.4616 0.2546 0.0542 0.050 Uiso 1 1 calc R
H6C H 0.4517 0.3710 0.0866 0.050 Uiso 1 1 calc R
C7 C 0.38456(5) 0.12917(16) 0.01809(6) 0.0206(3) Uani 1 1 d .
C8 C 0.41554(5) 0.08769(17) -0.00934(6) 0.0252(4) Uani 1 1 d .
H8 H 0.4318 0.1471 -0.0241 0.030 Uiso 1 1 calc R
C9 C 0.42329(6) -0.03793(18) -0.01573(7) 0.0280(4) Uani 1 1 d .
C10 C 0.45748(6) -0.0807(2) -0.04484(8) 0.0400(5) Uani 1 1 d .
H10A H 0.4489 -0.1566 -0.0623 0.060 Uiso 1 1 calc R
H10B H 0.4825 -0.0973 -0.0234 0.060 Uiso 1 1 calc R
H10C H 0.4633 -0.0158 -0.0678 0.060 Uiso 1 1 calc R
C11 C 0.39837(6) -0.12194(18) 0.00587(7) 0.0301(4) Uani 1 1 d .
H11 H 0.4028 -0.2083 0.0018 0.036 Uiso 1 1 calc R
C12 C 0.36739(6) -0.08359(17) 0.03312(7) 0.0273(4) Uani 1 1 d .
H12 H 0.3510 -0.1438 0.0473 0.033 Uiso 1 1 calc R
C13 C 0.35986(5) 0.04283(16) 0.04017(6) 0.0204(3) Uani 1 1 d .
C14 C 0.29561(5) 0.01571(16) 0.07624(6) 0.0207(3) Uani 1 1 d .
C15 C 0.27408(5) -0.04913(17) 0.03830(6) 0.0256(4) Uani 1 1 d .
H15 H 0.2847 -0.0507 0.0078 0.031 Uiso 1 1 calc R
C16 C 0.23756(6) -0.11092(17) 0.04447(7) 0.0273(4) Uani 1 1 d .
H16 H 0.2235 -0.1533 0.0180 0.033 Uiso 1 1 calc R
C17 C 0.22093(5) -0.11253(17) 0.08836(7) 0.0264(4) Uani 1 1 d .
C18 C 0.18090(6) -0.17921(19) 0.09443(8) 0.0353(5) Uani 1 1 d .
H18A H 0.1777 -0.1888 0.1287 0.053 Uiso 1 1 calc R
H18B H 0.1813 -0.2612 0.0794 0.053 Uiso 1 1 calc R
H18C H 0.1577 -0.1309 0.0792 0.053 Uiso 1 1 calc R
C19 C 0.24227(5) -0.04959(17) 0.12630(6) 0.0246(4) Uani 1 1 d .
H19A H 0.2316 -0.0502 0.1567 0.030 Uiso 1 1 calc R
C20 C 0.27904(5) 0.01478(16) 0.12105(6) 0.0217(4) Uani 1 1 d .
C21 C 0.34301(6) -0.00759(18) 0.20082(7) 0.0298(4) Uani 1 1 d .
H21 H 0.3633 0.0411 0.2225 0.036 Uiso 1 1 calc R
C22 C 0.32177(7) -0.0985(2) 0.23222(8) 0.0433(5) Uani 1 1 d .
H22A H 0.3422 -0.1572 0.2470 0.065 Uiso 1 1 calc R
H22B H 0.3003 -0.1439 0.2125 0.065 Uiso 1 1 calc R
H22C H 0.3092 -0.0527 0.2574 0.065 Uiso 1 1 calc R
C23 C 0.36773(6) -0.0799(2) 0.16684(8) 0.0378(5) Uani 1 1 d .
H23A H 0.3899 -0.1256 0.1853 0.057 Uiso 1 1 calc R
H23B H 0.3797 -0.0223 0.1449 0.057 Uiso 1 1 calc R
H23C H 0.3495 -0.1385 0.1483 0.057 Uiso 1 1 calc R
C24 C 0.27059(6) 0.1447(2) 0.21073(6) 0.0315(4) Uani 1 1 d .
H24 H 0.2600 0.0646 0.2228 0.038 Uiso 1 1 calc R
C25 C 0.23337(6) 0.2177(2) 0.18851(8) 0.0403(5) Uani 1 1 d .
H25A H 0.2122 0.2212 0.2112 0.061 Uiso 1 1 calc R
H25B H 0.2220 0.1768 0.1589 0.061 Uiso 1 1 calc R
H25C H 0.2420 0.3022 0.1812 0.061 Uiso 1 1 calc R
C26 C 0.29239(7) 0.2134(2) 0.25384(7) 0.0436(5) Uani 1 1 d .
H26A H 0.2727 0.2288 0.2776 0.065 Uiso 1 1 calc R
H26B H 0.3031 0.2927 0.2432 0.065 Uiso 1 1 calc R
H26C H 0.3153 0.1628 0.2683 0.065 Uiso 1 1 calc R
C27 C 0.29530(6) 0.37860(17) 0.10115(7) 0.0270(4) Uani 1 1 d .
H27A H 0.2886 0.3876 0.0661 0.032 Uiso 1 1 calc R
H27B H 0.2709 0.3384 0.1133 0.032 Uiso 1 1 calc R
C28 C 0.29603(6) 0.51169(18) 0.12131(7) 0.0322(4) Uani 1 1 d .
C29 C 0.25458(8) 0.5759(2) 0.10729(9) 0.0519(6) Uani 1 1 d .
H29A H 0.2500 0.5819 0.0723 0.078 Uiso 1 1 calc R
H29B H 0.2550 0.6594 0.1212 0.078 Uiso 1 1 calc R
H29C H 0.2322 0.5277 0.1194 0.078 Uiso 1 1 calc R
C30 C 0.30349(7) 0.5134(2) 0.17606(7) 0.0395(5) Uani 1 1 d .
H30A H 0.3283 0.4646 0.1863 0.059 Uiso 1 1 calc R
H30B H 0.2795 0.4774 0.1898 0.059 Uiso 1 1 calc R
H30C H 0.3074 0.5991 0.1872 0.059 Uiso 1 1 calc R
C31 C 0.33027(8) 0.5854(2) 0.10056(9) 0.0482(6) Uani 1 1 d .
H31A H 0.3257 0.5849 0.0655 0.072 Uiso 1 1 calc R
H31B H 0.3571 0.5474 0.1107 0.072 Uiso 1 1 calc R
H31C H 0.3300 0.6711 0.1122 0.072 Uiso 1 1 calc R
C32 C 0.38830(6) 0.32269(17) 0.15685(6) 0.0258(4) Uani 1 1 d .
C33 C 0.41269(6) 0.3998(2) 0.18779(7) 0.0350(5) Uani 1 1 d .
H33 H 0.4018 0.4752 0.1989 0.042 Uiso 1 1 calc R
C34 C 0.45291(7) 0.3656(2) 0.20212(7) 0.0394(5) Uani 1 1 d .
H34 H 0.4698 0.4170 0.2235 0.047 Uiso 1 1 calc R
C35 C 0.46861(6) 0.2570(2) 0.18548(7) 0.0349(5) Uani 1 1 d .
H35 H 0.4963 0.2333 0.1953 0.042 Uiso 1 1 calc R
C36 C 0.44381(6) 0.18177(18) 0.15410(6) 0.0280(4) Uani 1 1 d .
C37 C 0.45975(6) 0.0656(2) 0.13290(8) 0.0367(5) Uani 1 1 d .
H37A H 0.4449 0.0510 0.1013 0.055 Uiso 1 1 calc R
H37B H 0.4554 -0.0048 0.1540 0.055 Uiso 1 1 calc R
H37C H 0.4894 0.0747 0.1296 0.055 Uiso 1 1 calc R
P3 P 0.532549(18) 0.63360(5) 0.18285(2) 0.03866(14) Uani 1 1 d .
N3 N 0.5000 0.8154(2) 0.2500 0.0416(6) Uani 1 2 d S
H3N H 0.5000 0.7338 0.2500 0.050 Uiso 1 2 calc SR
C38 C 0.57674(7) 0.5599(2) 0.15672(9) 0.0446(6) Uani 1 1 d .
H38 H 0.5828 0.6076 0.1276 0.054 Uiso 1 1 calc R
C39 C 0.56506(8) 0.4270(2) 0.14187(12) 0.0699(9) Uani 1 1 d .
H39A H 0.5880 0.3885 0.1269 0.105 Uiso 1 1 calc R
H39B H 0.5403 0.4281 0.1189 0.105 Uiso 1 1 calc R
H39C H 0.5594 0.3792 0.1703 0.105 Uiso 1 1 calc R
C40 C 0.61503(8) 0.5609(3) 0.19248(10) 0.0592(7) Uani 1 1 d .
H40A H 0.6383 0.5244 0.1776 0.089 Uiso 1 1 calc R
H40B H 0.6097 0.5124 0.2208 0.089 Uiso 1 1 calc R
H40C H 0.6217 0.6466 0.2020 0.089 Uiso 1 1 calc R
C41 C 0.49231(7) 0.6418(2) 0.13129(9) 0.0456(6) Uani 1 1 d .
H41 H 0.4847 0.5544 0.1224 0.055 Uiso 1 1 calc R
C42 C 0.45338(7) 0.7034(2) 0.14655(10) 0.0545(7) Uani 1 1 d .
H42A H 0.4311 0.6966 0.1206 0.082 Uiso 1 1 calc R
H42B H 0.4590 0.7912 0.1536 0.082 Uiso 1 1 calc R
H42C H 0.4450 0.6621 0.1753 0.082 Uiso 1 1 calc R
C43 C 0.57845(6) 0.8524(2) 0.16462(7) 0.0369(5) Uani 1 1 d .
H43 H 0.5906 0.8042 0.1413 0.044 Uiso 1 1 calc R
C44 C 0.50509(8) 0.7044(3) 0.08606(9) 0.0646(8) Uani 1 1 d .
H44A H 0.4818 0.7032 0.0611 0.097 Uiso 1 1 calc R
H44B H 0.5286 0.6597 0.0747 0.097 Uiso 1 1 calc R
H44C H 0.5131 0.7905 0.0934 0.097 Uiso 1 1 calc R
C45 C 0.54821(6) 0.79716(19) 0.18979(7) 0.0332(4) Uani 1 1 d .
C46 C 0.59169(6) 0.9738(2) 0.17176(7) 0.0374(5) Uani 1 1 d .
C47 C 0.62524(7) 1.0271(2) 0.14369(9) 0.0521(6) Uani 1 1 d .
H47A H 0.6205 1.0008 0.1101 0.078 Uiso 1 1 calc R
H47B H 0.6523 0.9970 0.1574 0.078 Uiso 1 1 calc R
H47C H 0.6246 1.1179 0.1454 0.078 Uiso 1 1 calc R
C48 C 0.57378(6) 1.0414(2) 0.20615(7) 0.0371(5) Uani 1 1 d .
H48 H 0.5823 1.1248 0.2120 0.044 Uiso 1 1 calc R
C49 C 0.54380(6) 0.99122(19) 0.23229(7) 0.0343(5) Uani 1 1 d .
H49 H 0.5325 1.0401 0.2561 0.041 Uiso 1 1 calc R
C50 C 0.52998(6) 0.87018(18) 0.22421(6) 0.0315(4) Uani 1 1 d .

loop_
_atom_site_aniso_label
_atom_site_aniso_U_11
_atom_site_aniso_U_22
_atom_site_aniso_U_33
_atom_site_aniso_U_23
_atom_site_aniso_U_13
_atom_site_aniso_U_12
V1 0.02058(14) 0.01704(15) 0.01943(14) -0.00146(12) 0.00291(11) 0.00027(11)
P1 0.0209(2) 0.0179(2) 0.0213(2) 0.00107(17) 0.00478(17) 0.00086(17)
P2 0.0240(2) 0.0235(2) 0.0195(2) -0.00038(18) 0.00493(17) -0.00156(18)
N1 0.0227(7) 0.0177(7) 0.0207(7) -0.0010(6) 0.0056(6) -0.0016(6)
N2 0.0237(8) 0.0255(8) 0.0231(7) 0.0036(6) 0.0027(6) -0.0016(6)
C1 0.0264(9) 0.0279(10) 0.0216(8) 0.0035(7) 0.0036(7) 0.0060(8)
C2 0.0257(9) 0.0429(12) 0.0261(9) 0.0019(9) -0.0008(7) 0.0012(9)
C3 0.0375(11) 0.0454(13) 0.0245(9) 0.0072(9) 0.0070(8) 0.0044(10)
C4 0.0262(9) 0.0232(10) 0.0297(9) 0.0017(8) 0.0070(7) -0.0030(7)
C5 0.0385(11) 0.0238(10) 0.0521(13) 0.0041(9) 0.0081(10) -0.0063(9)
C6 0.0256(10) 0.0336(11) 0.0405(11) 0.0014(9) 0.0037(8) -0.0073(8)
C7 0.0221(8) 0.0200(9) 0.0200(8) 0.0002(7) 0.0029(6) 0.0024(7)
C8 0.0242(9) 0.0272(10) 0.0251(9) 0.0011(8) 0.0065(7) 0.0031(7)
C9 0.0273(9) 0.0292(10) 0.0281(9) -0.0042(8) 0.0061(7) 0.0060(8)
C10 0.0373(11) 0.0387(12) 0.0466(12) -0.0079(10) 0.0172(10) 0.0096(9)
C11 0.0374(11) 0.0193(9) 0.0344(10) -0.0041(8) 0.0068(8) 0.0054(8)
C12 0.0317(10) 0.0205(9) 0.0309(10) -0.0008(8) 0.0083(8) -0.0011(8)
C13 0.0232(8) 0.0195(9) 0.0189(8) -0.0018(7) 0.0030(6) 0.0003(7)
C14 0.0219(8) 0.0168(8) 0.0235(8) 0.0008(7) 0.0029(7) 0.0019(7)
C15 0.0285(9) 0.0243(9) 0.0241(9) -0.0024(7) 0.0034(7) -0.0005(8)
C16 0.0278(9) 0.0224(10) 0.0307(9) -0.0035(8) -0.0031(8) -0.0009(8)
C17 0.0214(9) 0.0191(9) 0.0384(10) 0.0013(8) 0.0016(7) 0.0000(7)
C18 0.0231(10) 0.0322(11) 0.0506(12) 0.0006(10) 0.0036(9) -0.0039(8)
C19 0.0230(9) 0.0231(9) 0.0285(9) 0.0014(8) 0.0060(7) -0.0004(7)
C20 0.0219(8) 0.0207(9) 0.0226(8) 0.0008(7) 0.0017(7) 0.0017(7)
C21 0.0311(10) 0.0295(10) 0.0278(9) 0.0060(8) -0.0024(8) -0.0034(8)
C22 0.0530(14) 0.0387(13) 0.0387(12) 0.0158(10) 0.0064(10) -0.0020(11)
C23 0.0341(11) 0.0328(12) 0.0466(12) 0.0108(10) 0.0041(9) 0.0063(9)
C24 0.0338(10) 0.0366(11) 0.0257(9) -0.0050(8) 0.0116(8) -0.0040(9)
C25 0.0325(11) 0.0473(13) 0.0435(12) -0.0138(10) 0.0154(9) 0.0019(10)
C26 0.0552(14) 0.0494(14) 0.0270(10) -0.0085(10) 0.0081(9) -0.0011(11)
C27 0.0286(9) 0.0250(10) 0.0274(9) -0.0031(8) 0.0033(7) 0.0041(8)
C28 0.0409(11) 0.0227(10) 0.0327(10) -0.0044(8) 0.0030(8) 0.0060(8)
C29 0.0617(16) 0.0422(14) 0.0502(14) -0.0089(11) -0.0038(12) 0.0268(12)
C30 0.0481(13) 0.0353(12) 0.0349(11) -0.0110(9) 0.0030(9) 0.0058(10)
C31 0.0698(16) 0.0250(11) 0.0508(14) -0.0004(10) 0.0109(12) -0.0053(11)
C32 0.0290(10) 0.0264(10) 0.0222(9) 0.0022(7) 0.0033(7) -0.0024(8)
C33 0.0405(11) 0.0310(11) 0.0323(10) -0.0028(9) -0.0020(9) -0.0057(9)
C34 0.0402(12) 0.0385(12) 0.0370(11) 0.0018(10) -0.0095(9) -0.0125(10)
C35 0.0271(10) 0.0374(12) 0.0387(11) 0.0127(9) -0.0044(8) -0.0046(9)
C36 0.0246(9) 0.0316(11) 0.0278(9) 0.0109(8) 0.0030(7) -0.0006(8)
C37 0.0311(11) 0.0393(12) 0.0400(11) 0.0058(10) 0.0054(9) 0.0072(9)
P3 0.0445(3) 0.0290(3) 0.0470(3) -0.0082(2) 0.0282(3) -0.0086(2)
N3 0.0634(17) 0.0262(13) 0.0402(14) 0.000 0.0306(13) 0.000
C38 0.0440(13) 0.0398(13) 0.0547(14) -0.0124(11) 0.0286(11) -0.0068(10)
C39 0.0548(16) 0.0481(16) 0.113(2) -0.0299(16) 0.0428(17) -0.0034(13)
C40 0.0535(15) 0.0612(17) 0.0663(17) 0.0013(14) 0.0231(13) 0.0039(13)
C41 0.0419(12) 0.0383(13) 0.0598(14) -0.0172(11) 0.0210(11) -0.0140(10)
C42 0.0469(14) 0.0381(14) 0.0808(19) -0.0096(13) 0.0188(13) -0.0045(11)
C43 0.0413(12) 0.0419(12) 0.0285(10) -0.0018(9) 0.0090(9) -0.0118(10)
C44 0.0566(16) 0.092(2) 0.0461(14) -0.0123(15) 0.0092(12) -0.0249(16)
C45 0.0443(12) 0.0311(11) 0.0258(9) -0.0022(8) 0.0111(8) -0.0098(9)
C46 0.0395(12) 0.0409(12) 0.0305(10) 0.0070(9) -0.0032(9) -0.0149(10)
C47 0.0523(14) 0.0575(16) 0.0466(13) 0.0086(12) 0.0047(11) -0.0285(12)
C48 0.0429(12) 0.0297(11) 0.0358(11) 0.0020(9) -0.0107(9) -0.0078(9)
C49 0.0452(12) 0.0309(11) 0.0254(9) -0.0021(8) -0.0033(8) 0.0015(9)
C50 0.0440(11) 0.0290(11) 0.0224(9) 0.0024(8) 0.0082(8) -0.0019(9)

loop_
_atom_type_symbol
_atom_type_description
_atom_type_scat_dispersion_real
_atom_type_scat_dispersion_imag
_atom_type_scat_source
C C 0.0033 0.0016 'International Tables Vol C Tables 4.2.6.8 and 6.1.1.4'
H H 0.0000 0.0000 'International Tables Vol C Tables 4.2.6.8 and 6.1.1.4'
N N 0.0061 0.0033 'International Tables Vol C Tables 4.2.6.8 and 6.1.1.4'
P P 0.1023 0.0942 'International Tables Vol C Tables 4.2.6.8 and 6.1.1.4'
V V 0.3005 0.5294 'International Tables Vol C Tables 4.2.6.8 and 6.1.1.4'

loop_
_geom_angle_atom_site_label_1
_geom_angle_atom_site_label_2
_geom_angle_atom_site_label_3
_geom_angle
_geom_angle_site_symmetry_1
_geom_angle_site_symmetry_3
N1 V1 C32 141.12(7) . .
N1 V1 N2 103.57(6) . .
C32 V1 N2 37.70(6) . .
N1 V1 C27 113.67(7) . .
C32 V1 C27 105.21(7) . .
N2 V1 C27 142.57(7) . .
N1 V1 P2 76.91(4) . .
C32 V1 P2 99.62(5) . .
N2 V1 P2 96.21(4) . .
C27 V1 P2 95.71(5) . .
N1 V1 P1 76.62(4) . .
C32 V1 P1 100.20(5) . .
N2 V1 P1 88.87(4) . .
C27 V1 P1 95.87(5) . .
P2 V1 P1 153.503(19) . .
C7 P1 C4 104.89(8) . .
C7 P1 C1 103.74(8) . .
C4 P1 C1 102.68(8) . .
C7 P1 V1 94.62(5) . .
C4 P1 V1 129.75(6) . .
C1 P1 V1 117.10(6) . .
C20 P2 C24 104.84(8) . .
C20 P2 C21 104.65(8) . .
C24 P2 C21 102.81(9) . .
C20 P2 V1 95.88(6) . .
C24 P2 V1 130.49(7) . .
C21 P2 V1 114.77(6) . .
C14 N1 C13 118.72(14) . .
C14 N1 V1 121.19(10) . .
C13 N1 V1 119.94(11) . .
C36 N2 C32 122.99(16) . .
C36 N2 V1 167.93(14) . .
C32 N2 V1 68.39(10) . .
C2 C1 C3 109.20(16) . .
C2 C1 P1 111.20(12) . .
C3 C1 P1 114.48(12) . .
C2 C1 H1 107.2 . .
C3 C1 H1 107.2 . .
P1 C1 H1 107.2 . .
C1 C2 H2A 109.5 . .
C1 C2 H2B 109.5 . .
H2A C2 H2B 109.5 . .
C1 C2 H2C 109.5 . .
H2A C2 H2C 109.5 . .
H2B C2 H2C 109.5 . .
C1 C3 H3A 109.5 . .
C1 C3 H3B 109.5 . .
H3A C3 H3B 109.5 . .
C1 C3 H3C 109.5 . .
H3A C3 H3C 109.5 . .
H3B C3 H3C 109.5 . .
C6 C4 C5 110.27(16) . .
C6 C4 P1 112.43(13) . .
C5 C4 P1 110.92(13) . .
C6 C4 H4 107.7 . .
C5 C4 H4 107.7 . .
P1 C4 H4 107.7 . .
C4 C5 H5A 109.5 . .
C4 C5 H5B 109.5 . .
H5A C5 H5B 109.5 . .
C4 C5 H5C 109.5 . .
H5A C5 H5C 109.5 . .
H5B C5 H5C 109.5 . .
C4 C6 H6A 109.5 . .
C4 C6 H6B 109.5 . .
H6A C6 H6B 109.5 . .
C4 C6 H6C 109.5 . .
H6A C6 H6C 109.5 . .
H6B C6 H6C 109.5 . .
C8 C7 C13 119.99(16) . .
C8 C7 P1 125.73(14) . .
C13 C7 P1 114.24(12) . .
C9 C8 C7 122.07(17) . .
C9 C8 H8 119.0 . .
C7 C8 H8 119.0 . .
C11 C9 C8 117.23(16) . .
C11 C9 C10 121.62(18) . .
C8 C9 C10 121.15(18) . .
C9 C10 H10A 109.5 . .
C9 C10 H10B 109.5 . .
H10A C10 H10B 109.5 . .
C9 C10 H10C 109.5 . .
H10A C10 H10C 109.5 . .
H10B C10 H10C 109.5 . .
C12 C11 C9 121.98(17) . .
C12 C11 H11 119.0 . .
C9 C11 H11 119.0 . .
C11 C12 C13 120.94(17) . .
C11 C12 H12 119.5 . .
C13 C12 H12 119.5 . .
C12 C13 N1 123.26(15) . .
C12 C13 C7 117.77(15) . .
N1 C13 C7 118.80(15) . .
C15 C14 N1 122.98(15) . .
C15 C14 C20 117.74(15) . .
N1 C14 C20 119.16(15) . .
C16 C15 C14 121.09(16) . .
C16 C15 H15 119.5 . .
C14 C15 H15 119.5 . .
C15 C16 C17 121.73(17) . .
C15 C16 H16 119.1 . .
C17 C16 H16 119.1 . .
C19 C17 C16 117.58(16) . .
C19 C17 C18 121.27(17) . .
C16 C17 C18 121.15(17) . .
C17 C18 H18A 109.5 . .
C17 C18 H18B 109.5 . .
H18A C18 H18B 109.5 . .
C17 C18 H18C 109.5 . .
H18A C18 H18C 109.5 . .
H18B C18 H18C 109.5 . .
C17 C19 C20 122.00(16) . .
C17 C19 H19A 119.0 . .
C20 C19 H19A 119.0 . .
C19 C20 C14 119.85(16) . .
C19 C20 P2 125.86(13) . .
C14 C20 P2 114.25(12) . .
C23 C21 C22 109.10(17) . .
C23 C21 P2 110.67(13) . .
C22 C21 P2 115.42(14) . .
C23 C21 H21 107.1 . .
C22 C21 H21 107.1 . .
P2 C21 H21 107.1 . .
C21 C22 H22A 109.5 . .
C21 C22 H22B 109.5 . .
H22A C22 H22B 109.5 . .
C21 C22 H22C 109.5 . .
H22A C22 H22C 109.5 . .
H22B C22 H22C 109.5 . .
C21 C23 H23A 109.5 . .
C21 C23 H23B 109.5 . .
H23A C23 H23B 109.5 . .
C21 C23 H23C 109.5 . .
H23A C23 H23C 109.5 . .
H23B C23 H23C 109.5 . .
C25 C24 C26 111.17(17) . .
C25 C24 P2 113.23(13) . .
C26 C24 P2 109.99(14) . .
C25 C24 H24 107.4 . .
C26 C24 H24 107.4 . .
P2 C24 H24 107.4 . .
C24 C25 H25A 109.5 . .
C24 C25 H25B 109.5 . .
H25A C25 H25B 109.5 . .
C24 C25 H25C 109.5 . .
H25A C25 H25C 109.5 . .
H25B C25 H25C 109.5 . .
C24 C26 H26A 109.5 . .
C24 C26 H26B 109.5 . .
H26A C26 H26B 109.5 . .
C24 C26 H26C 109.5 . .
H26A C26 H26C 109.5 . .
H26B C26 H26C 109.5 . .
C28 C27 V1 127.31(13) . .
C28 C27 H27A 105.5 . .
V1 C27 H27A 105.5 . .
C28 C27 H27B 105.5 . .
V1 C27 H27B 105.5 . .
H27A C27 H27B 106.1 . .
C31 C28 C30 108.91(18) . .
C31 C28 C29 108.77(19) . .
C30 C28 C29 107.66(17) . .
C31 C28 C27 109.35(16) . .
C30 C28 C27 111.94(16) . .
C29 C28 C27 110.15(17) . .
C28 C29 H29A 109.5 . .
C28 C29 H29B 109.5 . .
H29A C29 H29B 109.5 . .
C28 C29 H29C 109.5 . .
H29A C29 H29C 109.5 . .
H29B C29 H29C 109.5 . .
C28 C30 H30A 109.5 . .
C28 C30 H30B 109.5 . .
H30A C30 H30B 109.5 . .
C28 C30 H30C 109.5 . .
H30A C30 H30C 109.5 . .
H30B C30 H30C 109.5 . .
C28 C31 H31A 109.5 . .
C28 C31 H31B 109.5 . .
H31A C31 H31B 109.5 . .
C28 C31 H31C 109.5 . .
H31A C31 H31C 109.5 . .
H31B C31 H31C 109.5 . .
N2 C32 C33 119.17(17) . .
N2 C32 V1 73.91(10) . .
C33 C32 V1 166.61(16) . .
C34 C33 C32 119.2(2) . .
C34 C33 H33 120.4 . .
C32 C33 H33 120.4 . .
C35 C34 C33 120.03(19) . .
C35 C34 H34 120.0 . .
C33 C34 H34 120.0 . .
C34 C35 C36 119.86(18) . .
C34 C35 H35 120.1 . .
C36 C35 H35 120.1 . .
N2 C36 C35 118.73(18) . .
N2 C36 C37 118.91(17) . .
C35 C36 C37 122.33(17) . .
C36 C37 H37A 109.5 . .
C36 C37 H37B 109.5 . .
H37A C37 H37B 109.5 . .
C36 C37 H37C 109.5 . .
H37A C37 H37C 109.5 . .
H37B C37 H37C 109.5 . .
C45 P3 C38 103.64(10) . .
C45 P3 C41 101.75(10) . .
C38 P3 C41 103.19(11) . .
C50 N3 C50 130.0(2) . 2_655
C50 N3 H3N 115.0 . .
C50 N3 H3N 115.0 2_655 .
C40 C38 C39 110.6(2) . .
C40 C38 P3 110.68(16) . .
C39 C38 P3 109.14(15) . .
C40 C38 H38 108.8 . .
C39 C38 H38 108.8 . .
P3 C38 H38 108.8 . .
C38 C39 H39A 109.5 . .
C38 C39 H39B 109.5 . .
H39A C39 H39B 109.5 . .
C38 C39 H39C 109.5 . .
H39A C39 H39C 109.5 . .
H39B C39 H39C 109.5 . .
C38 C40 H40A 109.5 . .
C38 C40 H40B 109.5 . .
H40A C40 H40B 109.5 . .
C38 C40 H40C 109.5 . .
H40A C40 H40C 109.5 . .
H40B C40 H40C 109.5 . .
C42 C41 C44 109.8(2) . .
C42 C41 P3 110.13(17) . .
C44 C41 P3 116.09(16) . .
C42 C41 H41 106.8 . .
C44 C41 H41 106.8 . .
P3 C41 H41 106.8 . .
C41 C42 H42A 109.5 . .
C41 C42 H42B 109.5 . .
H42A C42 H42B 109.5 . .
C41 C42 H42C 109.5 . .
H42A C42 H42C 109.5 . .
H42B C42 H42C 109.5 . .
C46 C43 C45 123.6(2) . .
C46 C43 H43 118.2 . .
C45 C43 H43 118.2 . .
C41 C44 H44A 109.5 . .
C41 C44 H44B 109.5 . .
H44A C44 H44B 109.5 . .
C41 C44 H44C 109.5 . .
H44A C44 H44C 109.5 . .
H44B C44 H44C 109.5 . .
C43 C45 C50 117.79(19) . .
C43 C45 P3 123.80(16) . .
C50 C45 P3 118.35(14) . .
C48 C46 C43 116.98(19) . .
C48 C46 C47 122.3(2) . .
C43 C46 C47 120.7(2) . .
C46 C47 H47A 109.5 . .
C46 C47 H47B 109.5 . .
H47A C47 H47B 109.5 . .
C46 C47 H47C 109.5 . .
H47A C47 H47C 109.5 . .
H47B C47 H47C 109.5 . .
C46 C48 C49 121.9(2) . .
C46 C48 H48 119.1 . .
C49 C48 H48 119.1 . .
C48 C49 C50 120.87(19) . .
C48 C49 H49 119.6 . .
C50 C49 H49 119.6 . .
C49 C50 N3 122.81(19) . .
C49 C50 C45 118.84(18) . .
N3 C50 C45 118.30(18) . .

loop_
_geom_bond_atom_site_label_1
_geom_bond_atom_site_label_2
_geom_bond_distance
_geom_bond_site_symmetry_2
V1 N1 2.0369(14) .
V1 C32 2.0514(18) .
V1 N2 2.1200(15) .
V1 C27 2.1262(18) .
V1 P2 2.5442(6) .
V1 P1 2.5462(6) .
P1 C7 1.8229(18) .
P1 C4 1.8529(18) .
P1 C1 1.8617(18) .
P2 C20 1.8191(18) .
P2 C24 1.8537(18) .
P2 C21 1.8598(19) .
N1 C14 1.406(2) .
N1 C13 1.407(2) .
N2 C36 1.340(2) .
N2 C32 1.349(2) .
C1 C2 1.520(3) .
C1 C3 1.523(2) .
C1 H1 1.0000 .
C2 H2A 0.9800 .
C2 H2B 0.9800 .
C2 H2C 0.9800 .
C3 H3A 0.9800 .
C3 H3B 0.9800 .
C3 H3C 0.9800 .
C4 C6 1.524(3) .
C4 C5 1.531(3) .
C4 H4 1.0000 .
C5 H5A 0.9800 .
C5 H5B 0.9800 .
C5 H5C 0.9800 .
C6 H6A 0.9800 .
C6 H6B 0.9800 .
C6 H6C 0.9800 .
C7 C8 1.396(2) .
C7 C13 1.409(2) .
C8 C9 1.391(3) .
C8 H8 0.9500 .
C9 C11 1.390(3) .
C9 C10 1.510(2) .
C10 H10A 0.9800 .
C10 H10B 0.9800 .
C10 H10C 0.9800 .
C11 C12 1.382(2) .
C11 H11 0.9500 .
C12 C13 1.401(2) .
C12 H12 0.9500 .
C14 C15 1.402(2) .
C14 C20 1.411(2) .
C15 C16 1.385(2) .
C15 H15 0.9500 .
C16 C17 1.389(3) .
C16 H16 0.9500 .
C17 C19 1.389(3) .
C17 C18 1.509(2) .
C18 H18A 0.9800 .
C18 H18B 0.9800 .
C18 H18C 0.9800 .
C19 C20 1.400(2) .
C19 H19A 0.9500 .
C21 C23 1.517(3) .
C21 C22 1.524(3) .
C21 H21 1.0000 .
C22 H22A 0.9800 .
C22 H22B 0.9800 .
C22 H22C 0.9800 .
C23 H23A 0.9800 .
C23 H23B 0.9800 .
C23 H23C 0.9800 .
C24 C25 1.525(3) .
C24 C26 1.531(3) .
C24 H24 1.0000 .
C25 H25A 0.9800 .
C25 H25B 0.9800 .
C25 H25C 0.9800 .
C26 H26A 0.9800 .
C26 H26B 0.9800 .
C26 H26C 0.9800 .
C27 C28 1.541(3) .
C27 H27A 0.9900 .
C27 H27B 0.9900 .
C28 C31 1.525(3) .
C28 C30 1.529(3) .
C28 C29 1.531(3) .
C29 H29A 0.9800 .
C29 H29B 0.9800 .
C29 H29C 0.9800 .
C30 H30A 0.9800 .
C30 H30B 0.9800 .
C30 H30C 0.9800 .
C31 H31A 0.9800 .
C31 H31B 0.9800 .
C31 H31C 0.9800 .
C32 C33 1.392(3) .
C33 C34 1.379(3) .
C33 H33 0.9500 .
C34 C35 1.375(3) .
C34 H34 0.9500 .
C35 C36 1.394(3) .
C35 H35 0.9500 .
C36 C37 1.498(3) .
C37 H37A 0.9800 .
C37 H37B 0.9800 .
C37 H37C 0.9800 .
P3 C45 1.840(2) .
P3 C38 1.850(2) .
P3 C41 1.855(3) .
N3 C50 1.397(2) .
N3 C50 1.397(2) 2_655
N3 H3N 0.8800 .
C38 C40 1.520(4) .
C38 C39 1.529(3) .
C38 H38 1.0000 .
C39 H39A 0.9800 .
C39 H39B 0.9800 .
C39 H39C 0.9800 .
C40 H40A 0.9800 .
C40 H40B 0.9800 .
C40 H40C 0.9800 .
C41 C42 1.524(3) .
C41 C44 1.527(3) .
C41 H41 1.0000 .
C42 H42A 0.9800 .
C42 H42B 0.9800 .
C42 H42C 0.9800 .
C43 C46 1.386(3) .
C43 C45 1.395(3) .
C43 H43 0.9500 .
C44 H44A 0.9800 .
C44 H44B 0.9800 .
C44 H44C 0.9800 .
C45 C50 1.417(3) .
C46 C48 1.379(3) .
C46 C47 1.516(3) .
C47 H47A 0.9800 .
C47 H47B 0.9800 .
C47 H47C 0.9800 .
C48 C49 1.382(3) .
C48 H48 0.9500 .
C49 C50 1.391(3) .
C49 H49 0.9500 .

loop_
_geom_torsion_atom_site_label_1
_geom_torsion_atom_site_label_2
_geom_torsion_atom_site_label_3
_geom_torsion_atom_site_label_4
_geom_torsion
_geom_torsion_site_symmetry_1
N1 V1 P1 C7 -29.18(7) .
C32 V1 P1 C7 111.19(8) .
N2 V1 P1 C7 75.05(7) .
C27 V1 P1 C7 -142.16(7) .
P2 V1 P1 C7 -26.66(7) .
N1 V1 P1 C4 -142.92(9) .
C32 V1 P1 C4 -2.55(10) .
N2 V1 P1 C4 -38.69(9) .
C27 V1 P1 C4 104.10(9) .
P2 V1 P1 C4 -140.41(8) .
N1 V1 P1 C1 78.82(8) .
C32 V1 P1 C1 -140.81(9) .
N2 V1 P1 C1 -176.95(8) .
C27 V1 P1 C1 -34.16(9) .
P2 V1 P1 C1 81.33(8) .
N1 V1 P2 C20 -25.93(7) .
C32 V1 P2 C20 -166.40(8) .
N2 V1 P2 C20 -128.47(7) .
C27 V1 P2 C20 87.08(7) .
P1 V1 P2 C20 -28.45(7) .
N1 V1 P2 C24 -141.18(9) .
C32 V1 P2 C24 78.36(10) .
N2 V1 P2 C24 116.29(9) .
C27 V1 P2 C24 -28.17(10) .
P1 V1 P2 C24 -143.70(9) .
N1 V1 P2 C21 83.19(8) .
C32 V1 P2 C21 -57.27(9) .
N2 V1 P2 C21 -19.34(8) .
C27 V1 P2 C21 -163.80(9) .
P1 V1 P2 C21 80.68(8) .
C32 V1 N1 C14 122.70(14) .
N2 V1 N1 C14 126.90(12) .
C27 V1 N1 C14 -56.99(14) .
P2 V1 N1 C14 33.56(11) .
P1 V1 N1 C14 -147.59(13) .
C32 V1 N1 C13 -52.77(17) .
N2 V1 N1 C13 -48.56(13) .
C27 V1 N1 C13 127.55(13) .
P2 V1 N1 C13 -141.90(13) .
P1 V1 N1 C13 36.95(11) .
N1 V1 N2 C36 22.9(6) .
C32 V1 N2 C36 -161.5(7) .
C27 V1 N2 C36 -151.3(6) .
P2 V1 N2 C36 100.8(6) .
P1 V1 N2 C36 -53.1(6) .
N1 V1 N2 C32 -175.69(10) .
C27 V1 N2 C32 10.17(15) .
P2 V1 N2 C32 -97.70(9) .
P1 V1 N2 C32 108.37(9) .
C7 P1 C1 C2 54.80(14) .
C4 P1 C1 C2 163.84(13) .
V1 P1 C1 C2 -47.80(14) .
C7 P1 C1 C3 -69.54(16) .
C4 P1 C1 C3 39.50(16) .
V1 P1 C1 C3 -172.15(12) .
C7 P1 C4 C6 -66.31(15) .
C1 P1 C4 C6 -174.47(14) .
V1 P1 C4 C6 42.94(17) .
C7 P1 C4 C5 169.70(14) .
C1 P1 C4 C5 61.54(15) .
V1 P1 C4 C5 -81.05(15) .
C4 P1 C7 C8 -19.51(18) .
C1 P1 C7 C8 87.88(16) .
V1 P1 C7 C8 -152.77(15) .
C4 P1 C7 C13 158.58(13) .
C1 P1 C7 C13 -94.03(14) .
V1 P1 C7 C13 25.32(13) .
C13 C7 C8 C9 -0.3(3) .
P1 C7 C8 C9 177.72(14) .
C7 C8 C9 C11 0.9(3) .
C7 C8 C9 C10 -178.91(17) .
C8 C9 C11 C12 -0.7(3) .
C10 C9 C11 C12 179.10(19) .
C9 C11 C12 C13 -0.1(3) .
C11 C12 C13 N1 -174.52(17) .
C11 C12 C13 C7 0.8(3) .
C14 N1 C13 C12 -31.9(2) .
V1 N1 C13 C12 143.70(15) .
C14 N1 C13 C7 152.87(15) .
V1 N1 C13 C7 -31.6(2) .
C8 C7 C13 C12 -0.6(2) .
P1 C7 C13 C12 -178.80(13) .
C8 C7 C13 N1 174.92(15) .
P1 C7 C13 N1 -3.3(2) .
C13 N1 C14 C15 -38.1(2) .
V1 N1 C14 C15 146.43(14) .
C13 N1 C14 C20 146.01(16) .
V1 N1 C14 C20 -29.5(2) .
N1 C14 C15 C16 -175.34(16) .
C20 C14 C15 C16 0.6(3) .
C14 C15 C16 C17 -0.7(3) .
C15 C16 C17 C19 0.0(3) .
C15 C16 C17 C18 179.41(17) .
C16 C17 C19 C20 0.7(3) .
C18 C17 C19 C20 -178.74(17) .
C17 C19 C20 C14 -0.7(3) .
C17 C19 C20 P2 176.95(14) .
C15 C14 C20 C19 0.0(2) .
N1 C14 C20 C19 176.15(15) .
C15 C14 C20 P2 -177.88(13) .
N1 C14 C20 P2 -1.7(2) .
C24 P2 C20 C19 -21.18(18) .
C21 P2 C20 C19 86.66(17) .
V1 P2 C20 C19 -155.81(15) .
C24 P2 C20 C14 156.56(13) .
C21 P2 C20 C14 -95.61(14) .
V1 P2 C20 C14 21.93(13) .
C20 P2 C21 C23 53.24(15) .
C24 P2 C21 C23 162.56(14) .
V1 P2 C21 C23 -50.49(15) .
C20 P2 C21 C22 -71.28(17) .
C24 P2 C21 C22 38.05(17) .
V1 P2 C21 C22 -175.01(13) .
C20 P2 C24 C25 -59.46(16) .
C21 P2 C24 C25 -168.65(15) .
V1 P2 C24 C25 51.98(18) .
C20 P2 C24 C26 175.48(15) .
C21 P2 C24 C26 66.30(16) .
V1 P2 C24 C26 -73.08(17) .
N1 V1 C27 C28 -173.77(15) .
C32 V1 C27 C28 6.44(18) .
N2 V1 C27 C28 0.0(2) .
P2 V1 C27 C28 108.04(16) .
P1 V1 C27 C28 -95.83(16) .
V1 C27 C28 C31 61.4(2) .
V1 C27 C28 C30 -59.4(2) .
V1 C27 C28 C29 -179.12(15) .
C36 N2 C32 C33 -1.4(3) .
V1 N2 C32 C33 -176.83(18) .
C36 N2 C32 V1 175.45(16) .
N1 V1 C32 N2 6.69(15) .
C27 V1 C32 N2 -173.62(10) .
P2 V1 C32 N2 87.72(9) .
P1 V1 C32 N2 -74.60(9) .
N1 V1 C32 C33 174.7(6) .
N2 V1 C32 C33 168.0(7) .
C27 V1 C32 C33 -5.6(6) .
P2 V1 C32 C33 -104.3(6) .
P1 V1 C32 C33 93.4(6) .
N2 C32 C33 C34 0.0(3) .
V1 C32 C33 C34 -166.8(5) .
C32 C33 C34 C35 0.7(3) .
C33 C34 C35 C36 0.0(3) .
C32 N2 C36 C35 2.1(3) .
V1 N2 C36 C35 161.4(5) .
C32 N2 C36 C37 -176.35(16) .
V1 N2 C36 C37 -17.0(7) .
C34 C35 C36 N2 -1.4(3) .
C34 C35 C36 C37 177.00(18) .
C45 P3 C38 C40 66.67(19) .
C41 P3 C38 C40 172.46(17) .
C45 P3 C38 C39 -171.4(2) .
C41 P3 C38 C39 -65.6(2) .
C45 P3 C41 C42 -71.69(17) .
C38 P3 C41 C42 -178.92(16) .
C45 P3 C41 C44 53.8(2) .
C38 P3 C41 C44 -53.4(2) .
C46 C43 C45 C50 0.5(3) .
C46 C43 C45 P3 -176.50(17) .
C38 P3 C45 C43 20.4(2) .
C41 P3 C45 C43 -86.5(2) .
C38 P3 C45 C50 -156.65(18) .
C41 P3 C45 C50 96.47(18) .
C45 C43 C46 C48 0.6(3) .
C45 C43 C46 C47 178.9(2) .
C43 C46 C48 C49 -0.3(3) .
C47 C46 C48 C49 -178.64(19) .
C46 C48 C49 C50 -1.1(3) .
C48 C49 C50 N3 179.49(17) .
C48 C49 C50 C45 2.2(3) .
C50 N3 C50 C49 21.49(15) 2_655
C50 N3 C50 C45 -161.2(2) 2_655
C43 C45 C50 C49 -1.9(3) .
P3 C45 C50 C49 175.27(15) .
C43 C45 C50 N3 -179.30(17) .
P3 C45 C50 N3 -2.1(3) .
